data_7032111
loop_
_publ_author_name
'Xu, Hongwei'
'Williard, Paul G.'
'Bernskoetter, Wesley H.'

_publ_section_title
;
 C-H bond activation and S-atom transfer from cobalt(iii) thiolate and
 isothiocyanate complexes.
;
_journal_issue 39
_journal_name_full 'Dalton transactions (Cambridge, England : 2003)'
_journal_page_first 14696
_journal_page_last 14700
_journal_paper_doi 10.1039/c4dt01823k
_journal_volume 43
_journal_year 2014
_chemical_formula_sum 'C12 H33 Co N P3 S'
_chemical_formula_weight 375.29
_chemical_name_common wb20mad14
_space_group_crystal_system monoclinic
_space_group_IT_number 14
_space_group_name_Hall '-P 2yn'
_space_group_name_H-M_alt 'P 1 21/n 1'
_symmetry_space_group_name_Hall '-P 2yn'
_symmetry_space_group_name_H-M 'P 1 21/n 1'
_atom_sites_solution_hydrogens geom
_cell_angle_alpha 90
_cell_angle_beta 91.6020(12)
_cell_angle_gamma 90
_cell_formula_units_Z 4
_cell_length_a 8.8277(3)
_cell_length_b 13.5957(5)
_cell_length_c 15.9916(6)
_cell_measurement_reflns_used 9883
_cell_measurement_temperature 183.(2)
_cell_measurement_theta_max 29.2709
_cell_measurement_theta_min 2.5484
_cell_volume 1918.54(12)
_computing_cell_refinement 'SAINT V8.34A (Bruker AXS Inc., 2013)'
_computing_data_reduction 'SAINT V8.34A (Bruker AXS Inc., 2013)'
_computing_structure_refinement 'SHELXL-2013 (Sheldrick, 2013)'
_diffrn_ambient_temperature 183.(2)
_diffrn_detector_area_resol_mean 10.4167
_diffrn_measured_fraction_theta_full 0.999
_diffrn_measured_fraction_theta_max 0.999
_diffrn_radiation_wavelength 0.71073
_diffrn_reflns_av_R_equivalents 0.0209
_diffrn_reflns_av_unetI/netI 0.0126
_diffrn_reflns_limit_h_max 11
_diffrn_reflns_limit_h_min -11
_diffrn_reflns_limit_k_max 16
_diffrn_reflns_limit_k_min -16
_diffrn_reflns_limit_l_max 19
_diffrn_reflns_limit_l_min -19
_diffrn_reflns_number 24335
_diffrn_reflns_theta_full 26.37
_diffrn_reflns_theta_max 26.37
_diffrn_reflns_theta_min 1.97
_exptl_absorpt_coefficient_mu 1.241
_exptl_absorpt_correction_T_max 0.78
_exptl_absorpt_correction_T_min 0.68
_exptl_absorpt_correction_type multi-scan
_exptl_absorpt_process_details 'SADABS V2012/1 (Bruker AXS Inc.)'
_exptl_crystal_colour 'clear light gold-brown'
_exptl_crystal_density_diffrn 1.299
_exptl_crystal_density_method 'not measured'
_exptl_crystal_description diamond
_exptl_crystal_F_000 800
_exptl_crystal_size_max 0.240
_exptl_crystal_size_mid 0.220
_exptl_crystal_size_min 0.210
_refine_diff_density_max 0.261
_refine_diff_density_min -0.249
_refine_ls_extinction_method none
_refine_ls_goodness_of_fit_ref 1.013
_refine_ls_hydrogen_treatment constr
_refine_ls_matrix_type full
_refine_ls_number_parameters 174
_refine_ls_number_reflns 3913
_refine_ls_number_restraints 52
_refine_ls_restrained_S_all 1.007
_refine_ls_R_factor_all 0.0233
_refine_ls_R_factor_gt 0.0209
_refine_ls_shift/su_max 0.003
_refine_ls_shift/su_mean 0.000
_refine_ls_structure_factor_coef Fsqd
_refine_ls_weighting_details 'w=1/[\s^2^(Fo^2^)+(0.0388P)^2^+0.4818P] where P=(Fo^2^+2Fc^2^)/3'
_refine_ls_weighting_scheme calc
_refine_ls_wR_factor_gt 0.0570
_refine_ls_wR_factor_ref 0.0590
_reflns_number_gt 3648
_reflns_number_total 3913
_reflns_threshold_expression 'I > 2\s(I)'
_cod_data_source_file c4dt01823k2.cif
_cod_data_source_block I
_cod_depositor_comments 'Adding full bibliography for 7032110--7032112.cif.'
_cod_database_code 7032111

loop_
_space_group_symop_operation_xyz
'x, y, z'
'-x+1/2, y+1/2, -z+1/2'
'-x, -y, -z'
'x-1/2, -y-1/2, z-1/2'

loop_
_atom_site_type_symbol
_atom_site_label
_atom_site_fract_x
_atom_site_fract_y
_atom_site_fract_z
_atom_site_U_iso_or_equiv
_atom_site_adp_type
_atom_site_calc_flag
_atom_site_refinement_flags_adp
_atom_site_refinement_flags_posn
_atom_site_occupancy
C C1 0.53646(16) 0.15026(10) 0.99882(9) 0.0308(3) Uani d U . 1
H H1A 0.4478 0.1837 0.974 0.046 Uiso calc U R 1
H H1B 0.5414 0.1625 1.0592 0.046 Uiso calc U R 1
H H1C 0.5281 0.0794 0.9885 0.046 Uiso calc U R 1
C C2 0.83364(17) 0.10818(10) 1.02576(9) 0.0320(3) Uani d U . 1
H H2A 0.8747 0.1444 1.0743 0.048 Uiso calc U R 1
H H2B 0.9165 0.0754 0.9972 0.048 Uiso calc U R 1
H H2C 0.7611 0.0588 1.0444 0.048 Uiso calc U R 1
C C3 1.09745(18) 0.28312(13) 0.99008(12) 0.0463(4) Uani d U . 1
H H3A 1.1138 0.2296 1.0304 0.069 Uiso calc U R 1
H H3B 1.0565 0.3406 1.0187 0.069 Uiso calc U R 1
H H3C 1.194 0.3006 0.9652 0.069 Uiso calc U R 1
C C4 1.08412(17) 0.14763(13) 0.86369(11) 0.0427(4) Uani d U . 1
H H4A 1.0347 0.1199 0.8134 0.064 Uiso calc U R 1
H H4B 1.101 0.0954 0.9052 0.064 Uiso calc U R 1
H H4C 1.1816 0.1766 0.8491 0.064 Uiso calc U R 1
C C5 0.97861(19) 0.34029(13) 0.82960(12) 0.0494(4) Uani d U . 1
H H5A 1.0858 0.3556 0.8219 0.074 Uiso calc U R 1
H H5B 0.926 0.3992 0.8488 0.074 Uiso calc U R 1
H H5C 0.9326 0.3183 0.7764 0.074 Uiso calc U R 1
C C6 0.76384(16) -0.03371(11) 0.86128(10) 0.0363(3) Uani d U . 1
H H6A 0.7216 -0.0634 0.9114 0.054 Uiso calc U R 1
H H6B 0.8744 -0.03 0.8679 0.054 Uiso calc U R 1
H H6C 0.7369 -0.0741 0.8123 0.054 Uiso calc U R 1
C C7 0.74341(19) 0.12315(14) 0.74116(9) 0.0423(4) Uani d U . 1
H H7A 0.7042 0.0742 0.7011 0.063 Uiso calc U R 1
H H7B 0.8542 0.1252 0.7392 0.063 Uiso calc U R 1
H H7C 0.702 0.188 0.7267 0.063 Uiso calc U R 1
C C8 0.48737(16) 0.06391(12) 0.82306(9) 0.0359(3) Uani d U . 1
H H8A 0.4786 0.023 0.7727 0.054 Uiso calc U R 1
H H8B 0.4331 0.126 0.8135 0.054 Uiso calc U R 1
H H8C 0.4433 0.029 0.8702 0.054 Uiso calc U R 1
C C9 0.78000(18) 0.44468(11) 1.00994(12) 0.0432(4) Uani d U . 1
H H9A 0.7561 0.4927 1.0533 0.065 Uiso calc U R 1
H H9B 0.7335 0.4654 0.9564 0.065 Uiso calc U R 1
H H9C 0.8901 0.4406 1.0046 0.065 Uiso calc U R 1
C C10 0.51152(17) 0.36308(12) 1.05738(10) 0.0377(3) Uani d U . 1
H H10A 0.4575 0.3102 1.0856 0.057 Uiso calc U R 1
H H10B 0.4599 0.378 1.0038 0.057 Uiso calc U R 1
H H10C 0.513 0.422 1.0927 0.057 Uiso calc U R 1
C C11 0.7803(2) 0.30878(13) 1.14507(10) 0.0499(4) Uani d U . 1
H H11A 0.7544 0.3666 1.1784 0.075 Uiso calc U R 1
H H11B 0.8907 0.3017 1.1443 0.075 Uiso calc U R 1
H H11C 0.7359 0.2499 1.1698 0.075 Uiso calc U R 1
C C12 0.52884(14) 0.34289(9) 0.83516(7) 0.0225(3) Uani d U . 1
Co Co1 0.72796(2) 0.20262(2) 0.94628(2) 0.01921(6) Uani d U . 1
N N1 0.61537(12) 0.29226(8) 0.87036(7) 0.0253(2) Uani d U . 1
P P1 0.96275(4) 0.24295(3) 0.90744(2) 0.02739(9) Uani d U . 1
P P2 0.68699(4) 0.08953(3) 0.84686(2) 0.02422(8) Uani d U . 1
P P3 0.70592(4) 0.32412(3) 1.03873(2) 0.02487(9) Uani d U . 1
S S1 0.40519(4) 0.41403(3) 0.78650(2) 0.03342(9) Uani d U . 1

loop_
_atom_site_aniso_label
_atom_site_aniso_U_11
_atom_site_aniso_U_22
_atom_site_aniso_U_33
_atom_site_aniso_U_12
_atom_site_aniso_U_13
_atom_site_aniso_U_23
C1 0.0315(7) 0.0277(7) 0.0337(7) -0.0067(6) 0.0107(6) -0.0011(6)
C2 0.0410(8) 0.0266(7) 0.0281(7) 0.0077(6) -0.0025(6) 0.0065(5)
C3 0.0249(7) 0.0433(9) 0.0699(12) 0.0002(6) -0.0107(7) -0.0077(8)
C4 0.0255(7) 0.0456(9) 0.0573(10) 0.0091(6) 0.0087(7) -0.0009(8)
C5 0.0337(8) 0.0465(10) 0.0687(11) 0.0005(7) 0.0141(8) 0.0277(9)
C6 0.0338(7) 0.0284(7) 0.0463(8) 0.0063(6) -0.0030(6) -0.0084(6)
C7 0.0432(8) 0.0581(10) 0.0258(7) 0.0001(8) 0.0046(6) -0.0020(7)
C8 0.0268(7) 0.0427(8) 0.0378(8) 0.0014(6) -0.0059(6) -0.0098(6)
C9 0.0375(8) 0.0224(7) 0.0702(11) -0.0015(6) 0.0078(8) -0.0032(7)
C10 0.0314(7) 0.0355(8) 0.0466(8) 0.0022(6) 0.0074(6) -0.0144(7)
C11 0.0675(12) 0.0487(10) 0.0324(8) 0.0126(9) -0.0154(8) -0.0111(7)
C12 0.0222(6) 0.0226(6) 0.0227(6) -0.0007(5) 0.0028(5) -0.0011(5)
Co1 0.01813(10) 0.01821(10) 0.02130(10) 0.00133(6) 0.00086(7) 0.00295(6)
N1 0.0233(5) 0.0266(6) 0.0260(5) 0.0023(4) 0.0009(4) 0.0030(4)
P1 0.01759(16) 0.02592(18) 0.0387(2) 0.00203(12) 0.00222(13) 0.00698(14)
P2 0.02161(16) 0.02677(18) 0.02433(17) 0.00260(12) 0.00125(12) -0.00198(12)
P3 0.02478(17) 0.02162(17) 0.02811(17) 0.00075(13) -0.00114(13) -0.00192(13)
S1 0.03176(18) 0.03151(19) 0.03654(19) 0.00855(14) -0.00737(14) 0.00509(14)

loop_
_atom_type_symbol
_atom_type_description
_atom_type_scat_dispersion_real
_atom_type_scat_dispersion_imag
_atom_type_scat_source
C C 0.0033 0.0016 'International Tables Vol C Tables 4.2.6.8 and 6.1.1.4'
H H 0.0000 0.0000 'International Tables Vol C Tables 4.2.6.8 and 6.1.1.4'
N N 0.0061 0.0033 'International Tables Vol C Tables 4.2.6.8 and 6.1.1.4'
P P 0.1023 0.0942 'International Tables Vol C Tables 4.2.6.8 and 6.1.1.4'
S S 0.1246 0.1234 'International Tables Vol C Tables 4.2.6.8 and 6.1.1.4'
Co Co 0.3494 0.9721 'International Tables Vol C Tables 4.2.6.8 and 6.1.1.4'

loop_
_geom_angle_atom_site_label_1
_geom_angle_atom_site_label_2
_geom_angle_atom_site_label_3
_geom_angle
Co1 C1 H1A 109.5
Co1 C1 H1B 109.5
H1A C1 H1B 109.5
Co1 C1 H1C 109.5
H1A C1 H1C 109.5
H1B C1 H1C 109.5
Co1 C2 H2A 109.5
Co1 C2 H2B 109.5
H2A C2 H2B 109.5
Co1 C2 H2C 109.5
H2A C2 H2C 109.5
H2B C2 H2C 109.5
P1 C3 H3A 109.5
P1 C3 H3B 109.5
H3A C3 H3B 109.5
P1 C3 H3C 109.5
H3A C3 H3C 109.5
H3B C3 H3C 109.5
P1 C4 H4A 109.5
P1 C4 H4B 109.5
H4A C4 H4B 109.5
P1 C4 H4C 109.5
H4A C4 H4C 109.5
H4B C4 H4C 109.5
P1 C5 H5A 109.5
P1 C5 H5B 109.5
H5A C5 H5B 109.5
P1 C5 H5C 109.5
H5A C5 H5C 109.5
H5B C5 H5C 109.5
P2 C6 H6A 109.5
P2 C6 H6B 109.5
H6A C6 H6B 109.5
P2 C6 H6C 109.5
H6A C6 H6C 109.5
H6B C6 H6C 109.5
P2 C7 H7A 109.5
P2 C7 H7B 109.5
H7A C7 H7B 109.5
P2 C7 H7C 109.5
H7A C7 H7C 109.5
H7B C7 H7C 109.5
P2 C8 H8A 109.5
P2 C8 H8B 109.5
H8A C8 H8B 109.5
P2 C8 H8C 109.5
H8A C8 H8C 109.5
H8B C8 H8C 109.5
P3 C9 H9A 109.5
P3 C9 H9B 109.5
H9A C9 H9B 109.5
P3 C9 H9C 109.5
H9A C9 H9C 109.5
H9B C9 H9C 109.5
P3 C10 H10A 109.5
P3 C10 H10B 109.5
H10A C10 H10B 109.5
P3 C10 H10C 109.5
H10A C10 H10C 109.5
H10B C10 H10C 109.5
P3 C11 H11A 109.5
P3 C11 H11B 109.5
H11A C11 H11B 109.5
P3 C11 H11C 109.5
H11A C11 H11C 109.5
H11B C11 H11C 109.5
N1 C12 S1 179.24(12)
N1 Co1 C2 177.24(5)
N1 Co1 C1 93.45(5)
C2 Co1 C1 83.81(6)
N1 Co1 P3 84.17(3)
C2 Co1 P3 95.81(4)
C1 Co1 P3 84.06(4)
N1 Co1 P2 85.32(3)
C2 Co1 P2 94.19(4)
C1 Co1 P2 86.18(4)
P3 Co1 P2 165.181(15)
N1 Co1 P1 97.59(3)
C2 Co1 P1 85.16(5)
C1 Co1 P1 168.89(4)
P3 Co1 P1 95.781(14)
P2 Co1 P1 95.935(14)
C12 N1 Co1 168.16(10)
C5 P1 C4 101.28(8)
C5 P1 C3 102.40(9)
C4 P1 C3 96.39(8)
C5 P1 Co1 117.02(6)
C4 P1 Co1 119.10(6)
C3 P1 Co1 117.21(6)
C6 P2 C8 101.83(7)
C6 P2 C7 103.68(8)
C8 P2 C7 98.10(7)
C6 P2 Co1 119.42(5)
C8 P2 Co1 114.56(5)
C7 P2 Co1 116.22(6)
C11 P3 C10 101.35(8)
C11 P3 C9 102.48(9)
C10 P3 C9 97.20(7)
C11 P3 Co1 119.97(6)
C10 P3 Co1 115.00(5)
C9 P3 Co1 117.31(6)

loop_
_geom_bond_atom_site_label_1
_geom_bond_atom_site_label_2
_geom_bond_distance
C1 Co1 2.0371(13)
C1 H1A 0.98
C1 H1B 0.98
C1 H1C 0.98
C2 Co1 2.0171(13)
C2 H2A 0.98
C2 H2B 0.98
C2 H2C 0.98
C3 P1 1.8361(16)
C3 H3A 0.98
C3 H3B 0.98
C3 H3C 0.98
C4 P1 1.8327(15)
C4 H4A 0.98
C4 H4B 0.98
C4 H4C 0.98
C5 P1 1.8248(16)
C5 H5A 0.98
C5 H5B 0.98
C5 H5C 0.98
C6 P2 1.8199(15)
C6 H6A 0.98
C6 H6B 0.98
C6 H6C 0.98
C7 P2 1.8333(15)
C7 H7A 0.98
C7 H7B 0.98
C7 H7C 0.98
C8 P2 1.8260(14)
C8 H8A 0.98
C8 H8B 0.98
C8 H8C 0.98
C9 P3 1.8285(15)
C9 H9A 0.98
C9 H9B 0.98
C9 H9C 0.98
C10 P3 1.8284(15)
C10 H10A 0.98
C10 H10B 0.98
C10 H10C 0.98
C11 P3 1.8175(16)
C11 H11A 0.98
C11 H11B 0.98
C11 H11C 0.98
C12 N1 1.1619(17)
C12 S1 1.6387(13)
Co1 N1 1.9696(11)
Co1 P3 2.2291(4)
Co1 P2 2.2339(4)
Co1 P1 2.2482(4)
